data_4065285
loop_
_publ_author_name
'Chen, Jiangxi'
'Sung, Herman Ho-Yung'
'Williams, Ian Duncan'
'Jia, Guochen'

_publ_section_title
;
 Hydrolysis of Osmium and Ruthenium Carbyne Complexes
;
_journal_issue 22
_journal_name_full Organometallics
_journal_page_first 6159
_journal_paper_doi 10.1021/om200685v
_journal_volume 30
_journal_year 2011
_chemical_formula_moiety 'C51 H39 Cl3 O P2 Ru, 1.5(C6 H6)'
_chemical_formula_sum 'C60 H48 Cl3 O P2 Ru'
_chemical_formula_weight 1054.34
_space_group_IT_number 2
_space_group_name_Hall '-P 1'
_symmetry_cell_setting triclinic
_symmetry_space_group_name_Hall '-P 1'
_symmetry_space_group_name_H-M 'P -1'
_atom_sites_solution_hydrogens geom
_atom_sites_solution_primary direct
_atom_sites_solution_secondary difmap
_audit_creation_date 2011-07-14
_audit_creation_method
;
  Olex2 1.1-beta
  (compiled 2011.02.15 svn.r1672, GUI svn.r3494)
;
_cell_angle_alpha 108.436(5)
_cell_angle_beta 91.266(4)
_cell_angle_gamma 101.520(4)
_cell_formula_units_Z 2
_cell_length_a 11.4372(6)
_cell_length_b 12.3519(6)
_cell_length_c 18.4620(9)
_cell_measurement_reflns_used 6231
_cell_measurement_temperature 173.0
_cell_measurement_theta_max 71.3574
_cell_measurement_theta_min 4.8926
_cell_volume 2414.2(2)
_computing_cell_refinement
;
CrysAlisPro, Oxford Diffraction Ltd.,
Version 1.171.33.55 (release 05-01-2010 CrysAlis171 .NET)
(compiled Jan  5 2010,16:28:46)
;
_computing_data_collection
;
CrysAlisPro, Oxford Diffraction Ltd.,
Version 1.171.33.55 (release 05-01-2010 CrysAlis171 .NET)
(compiled Jan  5 2010,16:28:46)
;
_computing_data_reduction
;
CrysAlisPro, Oxford Diffraction Ltd.,
Version 1.171.33.55 (release 05-01-2010 CrysAlis171 .NET)
(compiled Jan  5 2010,16:28:46)
;
_computing_molecular_graphics
;
O. V. Dolomanov, L. J. Bourhis, R. J. Gildea, J. A. K. Howard and H. Puschmann,
OLEX2: a complete structure solution, refinement and analysis program.
J. Appl. Cryst. (2009). 42, 339-341.
;
_computing_publication_material
;
O. V. Dolomanov, L. J. Bourhis, R. J. Gildea, J. A. K. Howard and H. Puschmann,
OLEX2: a complete structure solution, refinement and analysis program.
J. Appl. Cryst. (2009). 42, 339-341.
;
_computing_structure_refinement 'SHELXL-97 (Sheldrick, 1997)'
_computing_structure_solution 'SHELXS-97 (Sheldrick, 1990)'
_diffrn_ambient_temperature 173.0
_diffrn_detector_area_resol_mean 15.9578
_diffrn_measured_fraction_theta_full 0.902
_diffrn_measured_fraction_theta_max 0.902
_diffrn_measurement_details
;
  1 omega -104.00  -16.00   1.1000   10.0000
omega____ theta____ kappa____ phi______ omega'___ theta'___ frames
    -      -40.0229  -38.0000    0.0000    0.0000    0.0000 80

  2 omega  -60.00  -19.30   1.1000   10.0000
omega____ theta____ kappa____ phi______ omega'___ theta'___ frames
    -      -40.0229  -38.0000  240.0000    0.0000    0.0000 37

  3 omega  -18.00   28.20   1.1000   10.0000
omega____ theta____ kappa____ phi______ omega'___ theta'___ frames
    -      -40.0229   38.0000  180.0000    0.0000    0.0000 42

  4 omega   -1.00   25.40   1.1000   10.0000
omega____ theta____ kappa____ phi______ omega'___ theta'___ frames
    -      -40.0229   38.0000   90.0000    0.0000    0.0000 24

  5 omega  -91.00  -41.50   1.1000   30.0000
omega____ theta____ kappa____ phi______ omega'___ theta'___ frames
    -      -64.0000  158.0000   58.0000    0.0000    0.0000 45

  6 omega   40.00   90.60   1.1000   30.0000
omega____ theta____ kappa____ phi______ omega'___ theta'___ frames
    -      110.0000 -158.0000   24.0000    0.0000    0.0000 46

  7 omega   90.00  165.90   1.1000   30.0000
omega____ theta____ kappa____ phi______ omega'___ theta'___ frames
    -      110.0000  119.0000  181.0000    0.0000    0.0000 69

  8 omega -135.00  -89.90   1.1000   30.0000
omega____ theta____ kappa____ phi______ omega'___ theta'___ frames
    -      -64.0000 -119.0000   96.0000    0.0000    0.0000 41

  9 omega   80.00  122.90   1.1000   30.0000
omega____ theta____ kappa____ phi______ omega'___ theta'___ frames
    -      110.0000   77.0000  240.0000    0.0000    0.0000 39

 10 omega  -90.00  -49.30   1.1000   30.0000
omega____ theta____ kappa____ phi______ omega'___ theta'___ frames
    -      -64.0000  -50.0000  330.0000    0.0000    0.0000 37

 11 omega   39.00  147.90   1.1000   30.0000
omega____ theta____ kappa____ phi______ omega'___ theta'___ frames
    -      110.0000  -92.0000   81.0000    0.0000    0.0000 99

 12 omega   97.00  125.60   1.1000   30.0000
omega____ theta____ kappa____ phi______ omega'___ theta'___ frames
    -      110.0000  -50.0000    0.0000    0.0000    0.0000 26

 13 omega   84.00  122.50   1.1000   30.0000
omega____ theta____ kappa____ phi______ omega'___ theta'___ frames
    -      110.0000  -50.0000  240.0000    0.0000    0.0000 35

 14 omega -118.00  -64.10   1.1000   30.0000
omega____ theta____ kappa____ phi______ omega'___ theta'___ frames
    -      -64.0000  119.0000   83.0000    0.0000    0.0000 49

 15 omega   91.00  175.70   1.1000   30.0000
omega____ theta____ kappa____ phi______ omega'___ theta'___ frames
    -      110.0000   77.0000    0.0000    0.0000    0.0000 77

 16 omega -128.00  -99.40   1.1000   30.0000
omega____ theta____ kappa____ phi______ omega'___ theta'___ frames
    -      -64.0000  -50.0000  300.0000    0.0000    0.0000 26

 17 omega   41.00  138.90   1.1000   30.0000
omega____ theta____ kappa____ phi______ omega'___ theta'___ frames
    -      110.0000  -89.0000  261.0000    0.0000    0.0000 89

 18 omega  136.00  174.50   1.1000   30.0000
omega____ theta____ kappa____ phi______ omega'___ theta'___ frames
    -      110.0000   50.0000  240.0000    0.0000    0.0000 35

 19 omega   88.00  116.60   1.1000   30.0000
omega____ theta____ kappa____ phi______ omega'___ theta'___ frames
    -      110.0000   50.0000  150.0000    0.0000    0.0000 26

 20 omega   83.00  120.40   1.1000   30.0000
omega____ theta____ kappa____ phi______ omega'___ theta'___ frames
    -      110.0000   77.0000  270.0000    0.0000    0.0000 34

 21 omega   86.00  131.10   1.1000   30.0000
omega____ theta____ kappa____ phi______ omega'___ theta'___ frames
    -      110.0000  -50.0000   60.0000    0.0000    0.0000 41

 22 omega  125.00  177.80   1.1000   30.0000
omega____ theta____ kappa____ phi______ omega'___ theta'___ frames
    -      110.0000   25.0000  330.0000    0.0000    0.0000 48
;
_diffrn_measurement_device_type 'Xcalibur, Sapphire3, Gemini ultra'
_diffrn_measurement_method '\w scans'
_diffrn_orient_matrix_UB_11 0.0721437343
_diffrn_orient_matrix_UB_12 0.0211636597
_diffrn_orient_matrix_UB_13 -0.0655524624
_diffrn_orient_matrix_UB_21 -0.1094590025
_diffrn_orient_matrix_UB_22 -0.0680867787
_diffrn_orient_matrix_UB_23 -0.0579663787
_diffrn_orient_matrix_UB_31 -0.0432022231
_diffrn_orient_matrix_UB_32 0.1141300480
_diffrn_orient_matrix_UB_33 0.0115802558
_diffrn_radiation_monochromator mirror
_diffrn_radiation_type 'Cu K\a'
_diffrn_radiation_wavelength 1.5418
_diffrn_reflns_av_R_equivalents 0.0505
_diffrn_reflns_av_unetI/netI 0.0735
_diffrn_reflns_limit_h_max 13
_diffrn_reflns_limit_h_min -13
_diffrn_reflns_limit_k_max 14
_diffrn_reflns_limit_k_min -12
_diffrn_reflns_limit_l_max 21
_diffrn_reflns_limit_l_min -21
_diffrn_reflns_number 11970
_diffrn_reflns_theta_full 66.50
_diffrn_reflns_theta_max 66.60
_diffrn_reflns_theta_min 4.90
_diffrn_source 'Enhance Ultra (Cu) X-ray Source'
_exptl_absorpt_coefficient_mu 5.112
_exptl_absorpt_correction_T_max 1.00000
_exptl_absorpt_correction_T_min 0.62128
_exptl_absorpt_correction_type multi-scan
_exptl_absorpt_process_details
;
CrysAlisPro, Oxford Diffraction Ltd.,
Version 1.171.33.55 (release 05-01-2010 CrysAlis171 .NET)
(compiled Jan  5 2010,16:28:46)
Empirical absorption correction using spherical harmonics,
implemented in SCALE3 ABSPACK scaling algorithm.
;
_exptl_crystal_colour colourless
_exptl_crystal_density_diffrn 1.450
_exptl_crystal_density_method 'not measured'
_exptl_crystal_description block
_exptl_crystal_F_000 1082
_exptl_crystal_size_max 0.2
_exptl_crystal_size_mid 0.14
_exptl_crystal_size_min 0.12
_refine_diff_density_max 1.919
_refine_diff_density_min -0.751
_refine_diff_density_rms 0.106
_refine_ls_extinction_method none
_refine_ls_goodness_of_fit_ref 1.049
_refine_ls_hydrogen_treatment constr
_refine_ls_matrix_type full
_refine_ls_number_parameters 604
_refine_ls_number_reflns 7690
_refine_ls_number_restraints 66
_refine_ls_restrained_S_all 1.057
_refine_ls_R_factor_all 0.0827
_refine_ls_R_factor_gt 0.0644
_refine_ls_shift/su_max 0.001
_refine_ls_shift/su_mean 0.000
_refine_ls_structure_factor_coef Fsqd
_refine_ls_weighting_details 'calc w=1/[\s^2^(Fo^2^)+(0.0865P)^2^+3.4236P] where P=(Fo^2^+2Fc^2^)/3'
_refine_ls_weighting_scheme calc
_refine_ls_wR_factor_gt 0.1558
_refine_ls_wR_factor_ref 0.1620
_reflns_number_gt 5953
_reflns_number_total 7690
_reflns_threshold_expression >2sigma(I)
_cod_data_source_file om200685v_si_001.cif
_cod_data_source_block chen13cult_(compound_10)
_cod_depositor_comments
;
The following automatic conversions were performed:

'_symmetry_cell_setting' value 'Triclinic' changed to 'triclinic'
according to /home/saulius/struct/CIF-dictionaries/cif_core.dic
dictionary named 'cif_core.dic' version 2.4.1 from 2010-06-29.

Automatic conversion script
Id: cif_fix_values 1715 2011-07-08 13:25:40Z adriana 
;
_cod_original_sg_symbol_H-M P-1
_cod_database_code 4065285
_reflns_odcompleteness_completeness 95.91
_reflns_odcompleteness_iscentric 1
_reflns_odcompleteness_theta 68.13

loop_
_space_group_symop_id
_space_group_symop_operation_xyz
1 'x, y, z'
2 '-x, -y, -z'

loop_
_atom_site_label
_atom_site_type_symbol
_atom_site_fract_x
_atom_site_fract_y
_atom_site_fract_z
_atom_site_U_iso_or_equiv
_atom_site_adp_type
_atom_site_occupancy
_atom_site_symmetry_multiplicity
_atom_site_calc_flag
_atom_site_refinement_flags
Ru1 Ru 0.31827(4) 0.31416(4) 0.29714(3) 0.02273(14) Uani 1 1 d .
Cl1 Cl 0.32523(15) 0.40704(13) 0.43829(9) 0.0351(3) Uani 1 1 d .
Cl2 Cl 0.53139(14) 0.42588(14) 0.30989(9) 0.0359(4) Uani 1 1 d .
Cl3 Cl 0.57652(19) 0.43294(17) 0.06900(12) 0.0539(5) Uani 1 1 d .
P1 P 0.37202(14) 0.14701(13) 0.31436(9) 0.0258(3) Uani 1 1 d .
P2 P 0.25509(14) 0.48342(13) 0.28527(9) 0.0249(3) Uani 1 1 d .
O1 O 0.0696(4) 0.1772(4) 0.2590(3) 0.0419(11) Uani 1 1 d .
C1 C 0.3386(6) 0.2624(5) 0.1815(3) 0.0272(13) Uani 1 1 d .
H1 H 0.2647 0.2364 0.1502 0.033 Uiso 1 1 calc R
C2 C 0.4364(6) 0.2579(6) 0.1406(4) 0.0344(15) Uani 1 1 d .
C3 C 0.5613(6) 0.2712(5) 0.1716(4) 0.0316(14) Uani 1 1 d .
C4 C 0.6131(6) 0.3421(6) 0.2440(4) 0.0316(14) Uani 1 1 d .
C5 C 0.7326(6) 0.3527(6) 0.2706(5) 0.0415(16) Uani 1 1 d .
H5 H 0.7638 0.4024 0.3209 0.050 Uiso 1 1 calc R
C6 C 0.8028(6) 0.2903(7) 0.2226(5) 0.0474(19) Uani 1 1 d .
H6 H 0.8840 0.2964 0.2389 0.057 Uiso 1 1 calc R
C7 C 0.7544(7) 0.2185(8) 0.1506(5) 0.050(2) Uani 1 1 d .
H7 H 0.8031 0.1746 0.1177 0.061 Uiso 1 1 calc R
C8 C 0.6382(7) 0.2081(7) 0.1247(4) 0.0439(17) Uani 1 1 d .
H8 H 0.6085 0.1575 0.0744 0.053 Uiso 1 1 calc R
C9 C 0.4167(6) 0.2314(6) 0.0560(4) 0.0348(15) Uani 1 1 d .
C10 C 0.4741(6) 0.3042(6) 0.0174(4) 0.0383(15) Uani 1 1 d .
C11 C 0.4479(7) 0.2841(7) -0.0594(4) 0.0460(18) Uani 1 1 d .
H11 H 0.4877 0.3372 -0.0832 0.055 Uiso 1 1 calc R
C12 C 0.3634(8) 0.1862(7) -0.1016(4) 0.0495(19) Uani 1 1 d .
H12 H 0.3447 0.1714 -0.1547 0.059 Uiso 1 1 calc R
C13 C 0.3064(8) 0.1101(8) -0.0661(4) 0.051(2) Uani 1 1 d .
H13 H 0.2486 0.0423 -0.0949 0.061 Uiso 1 1 calc R
C14 C 0.3334(6) 0.1323(6) 0.0118(4) 0.0380(15) Uani 1 1 d .
H14 H 0.2940 0.0787 0.0354 0.046 Uiso 1 1 calc R
C20 C 0.1638(6) 0.2299(5) 0.2745(3) 0.0297(14) Uani 1 1 d .
C21 C 0.3303(6) 0.0111(6) 0.2329(4) 0.0324(14) Uani 1 1 d .
C22 C 0.2375(6) -0.0779(6) 0.2340(4) 0.0398(16) Uani 1 1 d .
H22 H 0.1949 -0.0698 0.2783 0.048 Uiso 1 1 calc R
C23 C 0.2043(8) -0.1809(7) 0.1706(5) 0.052(2) Uani 1 1 d .
H23 H 0.1399 -0.2420 0.1720 0.063 Uiso 1 1 calc R
C24 C 0.2659(8) -0.1919(7) 0.1069(5) 0.053(2) Uani 1 1 d .
H24 H 0.2446 -0.2613 0.0639 0.064 Uiso 1 1 calc R
C25 C 0.3578(8) -0.1039(7) 0.1050(4) 0.0478(19) Uani 1 1 d .
H25 H 0.4005 -0.1132 0.0606 0.057 Uiso 1 1 calc R
C26 C 0.3902(7) -0.0011(6) 0.1667(4) 0.0397(16) Uani 1 1 d .
H26 H 0.4526 0.0606 0.1638 0.048 Uiso 1 1 calc R
C31 C 0.5317(5) 0.1651(5) 0.3429(4) 0.0273(13) Uani 1 1 d .
C32 C 0.5792(6) 0.2561(6) 0.4105(4) 0.0357(15) Uani 1 1 d .
H32 H 0.5294 0.3053 0.4377 0.043 Uiso 1 1 calc R
C33 C 0.6973(6) 0.2757(7) 0.4383(4) 0.0393(16) Uani 1 1 d .
H33 H 0.7279 0.3380 0.4844 0.047 Uiso 1 1 calc R
C34 C 0.7715(6) 0.2050(7) 0.3993(5) 0.0428(17) Uani 1 1 d .
H34 H 0.8524 0.2175 0.4187 0.051 Uiso 1 1 calc R
C35 C 0.7255(6) 0.1157(6) 0.3315(5) 0.0392(16) Uani 1 1 d .
H35 H 0.7763 0.0680 0.3039 0.047 Uiso 1 1 calc R
C36 C 0.6061(6) 0.0946(6) 0.3030(4) 0.0371(15) Uani 1 1 d .
H36 H 0.5758 0.0327 0.2567 0.045 Uiso 1 1 calc R
C41 C 0.3049(5) 0.0981(5) 0.3910(3) 0.0269(12) Uani 1 1 d .
C42 C 0.2007(6) 0.1286(6) 0.4220(4) 0.0329(14) Uani 1 1 d .
H42 H 0.1659 0.1823 0.4064 0.039 Uiso 1 1 calc R
C43 C 0.1483(7) 0.0816(6) 0.4746(4) 0.0402(16) Uani 1 1 d .
H43 H 0.0782 0.1040 0.4955 0.048 Uiso 1 1 calc R
C44 C 0.1961(6) 0.0023(5) 0.4978(4) 0.0360(15) Uani 1 1 d .
H44 H 0.1591 -0.0299 0.5342 0.043 Uiso 1 1 calc R
C45 C 0.2997(7) -0.0303(6) 0.4670(4) 0.0371(15) Uani 1 1 d .
H45 H 0.3332 -0.0853 0.4820 0.044 Uiso 1 1 calc R
C46 C 0.3521(6) 0.0179(6) 0.4151(4) 0.0323(14) Uani 1 1 d .
H46 H 0.4228 -0.0038 0.3949 0.039 Uiso 1 1 calc R
C51 C 0.1863(6) 0.4637(5) 0.1902(4) 0.0291(13) Uani 1 1 d .
C52 C 0.0645(6) 0.4577(6) 0.1771(4) 0.0382(15) Uani 1 1 d .
H52 H 0.0155 0.4682 0.2186 0.046 Uiso 1 1 calc R
C53 C 0.0143(7) 0.4358(7) 0.1023(5) 0.0480(18) Uani 1 1 d .
H53 H -0.0687 0.4326 0.0937 0.058 Uiso 1 1 calc R
C54 C 0.0822(8) 0.4193(7) 0.0422(4) 0.0481(19) Uani 1 1 d .
H54 H 0.0465 0.4025 -0.0081 0.058 Uiso 1 1 calc R
C55 C 0.2046(8) 0.4270(7) 0.0545(4) 0.0452(18) Uani 1 1 d .
H55 H 0.2528 0.4175 0.0126 0.054 Uiso 1 1 calc R
C56 C 0.2555(6) 0.4484(6) 0.1271(4) 0.0324(14) Uani 1 1 d .
H56 H 0.3390 0.4530 0.1349 0.039 Uiso 1 1 calc R
C61 C 0.3741(6) 0.6153(5) 0.3066(4) 0.0288(13) Uani 1 1 d .
C62 C 0.4424(6) 0.6515(6) 0.3761(4) 0.0335(14) Uani 1 1 d .
H62 H 0.4277 0.6067 0.4097 0.040 Uiso 1 1 calc R
C63 C 0.5327(7) 0.7531(6) 0.3975(4) 0.0409(16) Uani 1 1 d .
H63 H 0.5793 0.7771 0.4453 0.049 Uiso 1 1 calc R
C64 C 0.5544(7) 0.8191(6) 0.3486(5) 0.0431(17) Uani 1 1 d .
H64 H 0.6162 0.8879 0.3625 0.052 Uiso 1 1 calc R
C65 C 0.4850(7) 0.7832(6) 0.2798(4) 0.0420(17) Uani 1 1 d .
H65 H 0.4990 0.8288 0.2467 0.050 Uiso 1 1 calc R
C66 C 0.3955(6) 0.6827(6) 0.2576(4) 0.0356(15) Uani 1 1 d .
H66 H 0.3489 0.6594 0.2099 0.043 Uiso 1 1 calc R
C71 C 0.1415(5) 0.5385(5) 0.3474(3) 0.0274(13) Uani 1 1 d .
C72 C 0.1313(7) 0.6528(6) 0.3611(4) 0.0390(16) Uani 1 1 d .
H72 H 0.1862 0.7030 0.3417 0.047 Uiso 1 1 calc R
C73 C 0.0407(7) 0.6945(6) 0.4032(5) 0.0458(18) Uani 1 1 d .
H73 H 0.0353 0.7736 0.4135 0.055 Uiso 1 1 calc R
C74 C -0.0415(7) 0.6213(6) 0.4301(4) 0.0429(17) Uani 1 1 d .
H74 H -0.1048 0.6488 0.4576 0.051 Uiso 1 1 calc R
C75 C -0.0302(6) 0.5079(7) 0.4163(4) 0.0414(16) Uani 1 1 d .
H75 H -0.0863 0.4570 0.4345 0.050 Uiso 1 1 calc R
C76 C 0.0618(6) 0.4667(6) 0.3763(4) 0.0354(15) Uani 1 1 d .
H76 H 0.0699 0.3889 0.3689 0.042 Uiso 1 1 calc R
C1S C -0.0314(7) 0.0979(7) -0.0080(5) 0.0502(19) Uani 1 1 d .
H1S H -0.0531 0.1651 -0.0140 0.060 Uiso 1 1 calc R
C2S C 0.0206(7) 0.1035(7) 0.0610(5) 0.0487(19) Uani 1 1 d .
H2S H 0.0346 0.1744 0.1031 0.058 Uiso 1 1 calc R
C3S C 0.0524(7) 0.0059(7) 0.0691(4) 0.0485(18) Uani 1 1 d .
H3S H 0.0890 0.0097 0.1168 0.058 Uiso 1 1 calc R
C11S C 0.1741(10) 0.2476(11) 0.7012(7) 0.097(3) Uani 1 1 d DU
H11A H 0.1979 0.2534 0.6534 0.117 Uiso 1 1 calc R
C12S C 0.1109(8) 0.1430(8) 0.7033(5) 0.058(2) Uani 1 1 d DU
H12A H 0.0894 0.0784 0.6573 0.069 Uiso 1 1 calc R
C13S C 0.0797(10) 0.1313(10) 0.7685(6) 0.088(3) Uani 1 1 d DU
H13A H 0.0390 0.0578 0.7711 0.105 Uiso 1 1 calc R
C14S C 0.1073(10) 0.2284(9) 0.8335(7) 0.082(3) Uani 1 1 d DU
H14A H 0.0857 0.2208 0.8813 0.099 Uiso 1 1 calc R
C15S C 0.1664(9) 0.3383(9) 0.8311(6) 0.077(3) Uani 1 1 d DU
H15 H 0.1785 0.4060 0.8754 0.092 Uiso 1 1 calc R
C16S C 0.2048(12) 0.3443(11) 0.7649(7) 0.097(3) Uani 1 1 d DU
H16 H 0.2528 0.4147 0.7619 0.116 Uiso 1 1 calc R

loop_
_atom_site_aniso_label
_atom_site_aniso_U_11
_atom_site_aniso_U_22
_atom_site_aniso_U_33
_atom_site_aniso_U_23
_atom_site_aniso_U_13
_atom_site_aniso_U_12
Ru1 0.0258(2) 0.0195(2) 0.0249(2) 0.00777(17) 0.00604(16) 0.00823(17)
Cl1 0.0441(9) 0.0307(8) 0.0303(8) 0.0085(6) 0.0063(6) 0.0099(7)
Cl2 0.0329(8) 0.0320(8) 0.0396(8) 0.0071(6) 0.0039(6) 0.0076(6)
Cl3 0.0575(12) 0.0459(10) 0.0594(12) 0.0249(9) 0.0093(9) 0.0009(9)
P1 0.0278(8) 0.0232(8) 0.0301(8) 0.0110(6) 0.0073(6) 0.0100(6)
P2 0.0279(8) 0.0198(7) 0.0281(8) 0.0076(6) 0.0067(6) 0.0078(6)
O1 0.034(3) 0.039(3) 0.052(3) 0.014(2) 0.004(2) 0.007(2)
C1 0.035(3) 0.023(3) 0.024(3) 0.008(2) 0.003(2) 0.008(3)
C2 0.040(4) 0.030(3) 0.034(3) 0.008(3) 0.011(3) 0.011(3)
C3 0.036(4) 0.026(3) 0.038(3) 0.014(3) 0.008(3) 0.013(3)
C4 0.035(3) 0.030(3) 0.037(3) 0.020(3) 0.008(3) 0.010(3)
C5 0.037(4) 0.036(4) 0.050(4) 0.016(3) 0.006(3) 0.002(3)
C6 0.024(3) 0.058(5) 0.069(5) 0.033(4) 0.014(3) 0.008(3)
C7 0.038(4) 0.057(5) 0.070(6) 0.032(4) 0.022(4) 0.022(4)
C8 0.044(4) 0.054(5) 0.039(4) 0.015(3) 0.022(3) 0.021(4)
C9 0.040(4) 0.035(4) 0.034(3) 0.013(3) 0.015(3) 0.017(3)
C10 0.036(4) 0.039(4) 0.043(4) 0.012(3) 0.011(3) 0.016(3)
C11 0.053(5) 0.053(5) 0.041(4) 0.020(4) 0.016(3) 0.023(4)
C12 0.062(5) 0.061(5) 0.031(4) 0.013(4) 0.009(3) 0.029(4)
C13 0.051(5) 0.055(5) 0.039(4) 0.002(4) 0.004(3) 0.016(4)
C14 0.041(4) 0.033(4) 0.037(4) 0.006(3) 0.009(3) 0.009(3)
C20 0.046(4) 0.019(3) 0.031(3) 0.009(2) 0.014(3) 0.022(3)
C21 0.039(4) 0.033(3) 0.030(3) 0.012(3) 0.003(3) 0.016(3)
C22 0.035(4) 0.039(4) 0.035(4) 0.000(3) -0.002(3) 0.006(3)
C23 0.053(5) 0.038(4) 0.059(5) 0.006(4) -0.006(4) 0.010(4)
C24 0.073(6) 0.036(4) 0.041(4) -0.008(3) -0.008(4) 0.026(4)
C25 0.075(6) 0.043(4) 0.034(4) 0.012(3) 0.010(4) 0.034(4)
C26 0.050(4) 0.040(4) 0.038(4) 0.016(3) 0.011(3) 0.024(3)
C31 0.024(3) 0.029(3) 0.035(3) 0.019(3) 0.008(2) 0.007(2)
C32 0.039(4) 0.037(4) 0.033(3) 0.014(3) 0.005(3) 0.010(3)
C33 0.040(4) 0.046(4) 0.035(4) 0.020(3) 0.001(3) 0.007(3)
C34 0.034(4) 0.045(4) 0.064(5) 0.038(4) 0.004(3) 0.009(3)
C35 0.029(3) 0.034(4) 0.067(5) 0.027(3) 0.009(3) 0.016(3)
C36 0.042(4) 0.022(3) 0.055(4) 0.016(3) 0.009(3) 0.016(3)
C41 0.028(3) 0.022(3) 0.029(3) 0.007(2) 0.008(2) 0.004(2)
C42 0.030(3) 0.031(3) 0.038(4) 0.008(3) 0.011(3) 0.012(3)
C43 0.041(4) 0.034(4) 0.044(4) 0.010(3) 0.020(3) 0.008(3)
C44 0.048(4) 0.025(3) 0.036(4) 0.015(3) 0.012(3) 0.002(3)
C45 0.046(4) 0.027(3) 0.043(4) 0.019(3) 0.008(3) 0.009(3)
C46 0.037(3) 0.029(3) 0.036(3) 0.014(3) 0.011(3) 0.011(3)
C51 0.033(3) 0.028(3) 0.029(3) 0.011(3) 0.006(2) 0.011(3)
C52 0.036(4) 0.041(4) 0.039(4) 0.013(3) 0.007(3) 0.010(3)
C53 0.041(4) 0.053(5) 0.049(4) 0.017(4) -0.003(3) 0.008(3)
C54 0.063(5) 0.050(5) 0.039(4) 0.019(3) -0.003(4) 0.022(4)
C55 0.066(5) 0.041(4) 0.034(4) 0.014(3) 0.014(3) 0.022(4)
C56 0.043(4) 0.034(3) 0.027(3) 0.012(3) 0.008(3) 0.019(3)
C61 0.032(3) 0.024(3) 0.036(3) 0.012(3) 0.012(3) 0.011(3)
C62 0.043(4) 0.024(3) 0.037(3) 0.012(3) 0.007(3) 0.010(3)
C63 0.042(4) 0.029(3) 0.047(4) 0.009(3) 0.005(3) 0.003(3)
C64 0.044(4) 0.029(3) 0.057(5) 0.016(3) 0.013(3) 0.004(3)
C65 0.051(4) 0.032(4) 0.046(4) 0.019(3) 0.010(3) 0.006(3)
C66 0.041(4) 0.031(3) 0.041(4) 0.017(3) 0.010(3) 0.013(3)
C71 0.029(3) 0.027(3) 0.025(3) 0.004(2) 0.003(2) 0.010(2)
C72 0.044(4) 0.023(3) 0.048(4) 0.005(3) 0.009(3) 0.013(3)
C73 0.038(4) 0.033(4) 0.064(5) 0.007(3) 0.011(3) 0.019(3)
C74 0.038(4) 0.040(4) 0.046(4) 0.003(3) 0.010(3) 0.014(3)
C75 0.038(4) 0.047(4) 0.038(4) 0.012(3) 0.010(3) 0.008(3)
C76 0.038(4) 0.027(3) 0.037(4) 0.006(3) 0.009(3) 0.005(3)
C1S 0.047(4) 0.051(5) 0.056(5) 0.019(4) 0.007(4) 0.015(4)
C2S 0.040(4) 0.047(4) 0.052(5) 0.004(4) 0.000(3) 0.013(3)
C3S 0.050(4) 0.054(5) 0.038(4) 0.010(3) 0.001(3) 0.011(4)
C11S 0.086(8) 0.140(9) 0.078(6) 0.044(6) 0.017(6) 0.038(7)
C12S 0.067(6) 0.054(5) 0.050(4) -0.004(4) 0.003(4) 0.043(4)
C13S 0.077(7) 0.072(6) 0.111(7) 0.021(5) -0.001(6) 0.023(5)
C14S 0.070(7) 0.097(7) 0.072(6) 0.019(5) 0.006(5) 0.014(6)
C15S 0.063(6) 0.079(6) 0.063(5) -0.008(5) -0.001(5) 0.012(5)
C16S 0.096(9) 0.091(7) 0.114(8) 0.062(6) -0.017(7) 0.005(7)

loop_
_atom_type_symbol
_atom_type_description
_atom_type_scat_dispersion_real
_atom_type_scat_dispersion_imag
_atom_type_scat_source
C C 0.0181 0.0091 'International Tables Vol C Tables 4.2.6.8 and 6.1.1.4'
H H 0.0000 0.0000 'International Tables Vol C Tables 4.2.6.8 and 6.1.1.4'
O O 0.0492 0.0322 'International Tables Vol C Tables 4.2.6.8 and 6.1.1.4'
P P 0.2955 0.4335 'International Tables Vol C Tables 4.2.6.8 and 6.1.1.4'
Cl Cl 0.3639 0.7018 'International Tables Vol C Tables 4.2.6.8 and 6.1.1.4'
Ru Ru 0.0552 3.2960 'International Tables Vol C Tables 4.2.6.8 and 6.1.1.4'

loop_
_geom_angle_atom_site_label_1
_geom_angle_atom_site_label_2
_geom_angle_atom_site_label_3
_geom_angle
_geom_angle_site_symmetry_1
_geom_angle_site_symmetry_3
Cl1 Ru1 Cl2 85.90(6) . .
P1 Ru1 Cl1 90.48(5) . .
P1 Ru1 Cl2 94.27(6) . .
P1 Ru1 P2 176.56(6) . .
P2 Ru1 Cl1 87.13(5) . .
P2 Ru1 Cl2 88.02(5) . .
C1 Ru1 Cl1 169.41(18) . .
C1 Ru1 Cl2 84.22(18) . .
C1 Ru1 P1 94.05(17) . .
C1 Ru1 P2 88.72(17) . .
C20 Ru1 Cl1 101.32(19) . .
C20 Ru1 Cl2 172.53(19) . .
C20 Ru1 P1 87.63(18) . .
C20 Ru1 P2 90.42(18) . .
C20 Ru1 C1 88.4(3) . .
C4 Cl2 Ru1 109.6(2) . .
C21 P1 Ru1 116.1(2) . .
C21 P1 C31 106.4(3) . .
C21 P1 C41 100.4(3) . .
C31 P1 Ru1 115.1(2) . .
C41 P1 Ru1 116.6(2) . .
C41 P1 C31 100.0(3) . .
C51 P2 Ru1 114.7(2) . .
C51 P2 C71 101.6(3) . .
C61 P2 Ru1 115.0(2) . .
C61 P2 C51 104.6(3) . .
C61 P2 C71 101.5(3) . .
C71 P2 Ru1 117.5(2) . .
Ru1 C1 H1 113.4 . .
C2 C1 Ru1 133.1(5) . .
C2 C1 H1 113.4 . .
C1 C2 C3 126.2(6) . .
C1 C2 C9 117.6(6) . .
C3 C2 C9 116.1(6) . .
C4 C3 C2 125.9(6) . .
C4 C3 C8 114.8(6) . .
C8 C3 C2 119.3(6) . .
C3 C4 Cl2 121.2(5) . .
C3 C4 C5 123.9(6) . .
C5 C4 Cl2 114.9(5) . .
C4 C5 H5 120.7 . .
C6 C5 C4 118.7(7) . .
C6 C5 H5 120.7 . .
C5 C6 H6 120.5 . .
C5 C6 C7 119.1(7) . .
C7 C6 H6 120.5 . .
C6 C7 H7 118.9 . .
C8 C7 C6 122.3(7) . .
C8 C7 H7 118.9 . .
C3 C8 H8 119.4 . .
C7 C8 C3 121.3(8) . .
C7 C8 H8 119.4 . .
C10 C9 C2 123.4(7) . .
C10 C9 C14 116.3(7) . .
C14 C9 C2 120.2(6) . .
C9 C10 Cl3 119.4(6) . .
C11 C10 Cl3 117.5(6) . .
C11 C10 C9 122.9(7) . .
C10 C11 H11 120.2 . .
C10 C11 C12 119.5(7) . .
C12 C11 H11 120.2 . .
C11 C12 H12 120.2 . .
C13 C12 C11 119.5(7) . .
C13 C12 H12 120.2 . .
C12 C13 H13 119.9 . .
C12 C13 C14 120.1(8) . .
C14 C13 H13 119.9 . .
C9 C14 H14 119.2 . .
C13 C14 C9 121.5(7) . .
C13 C14 H14 119.2 . .
O1 C20 Ru1 178.5(6) . .
C22 C21 P1 121.5(5) . .
C22 C21 C26 118.7(7) . .
C26 C21 P1 119.7(6) . .
C21 C22 H22 119.4 . .
C21 C22 C23 121.2(7) . .
C23 C22 H22 119.4 . .
C22 C23 H23 120.4 . .
C24 C23 C22 119.1(8) . .
C24 C23 H23 120.4 . .
C23 C24 H24 119.8 . .
C25 C24 C23 120.3(7) . .
C25 C24 H24 119.8 . .
C24 C25 H25 119.4 . .
C24 C25 C26 121.2(7) . .
C26 C25 H25 119.4 . .
C21 C26 H26 120.2 . .
C25 C26 C21 119.5(7) . .
C25 C26 H26 120.2 . .
C32 C31 P1 116.2(5) . .
C36 C31 P1 124.9(5) . .
C36 C31 C32 118.9(6) . .
C31 C32 H32 119.5 . .
C33 C32 C31 121.0(7) . .
C33 C32 H32 119.5 . .
C32 C33 H33 119.8 . .
C32 C33 C34 120.3(7) . .
C34 C33 H33 119.8 . .
C33 C34 H34 120.5 . .
C33 C34 C35 118.9(7) . .
C35 C34 H34 120.5 . .
C34 C35 H35 119.4 . .
C34 C35 C36 121.3(7) . .
C36 C35 H35 119.4 . .
C31 C36 C35 119.5(7) . .
C31 C36 H36 120.2 . .
C35 C36 H36 120.2 . .
C42 C41 P1 123.0(5) . .
C46 C41 P1 119.1(5) . .
C46 C41 C42 117.6(6) . .
C41 C42 H42 119.7 . .
C43 C42 C41 120.7(6) . .
C43 C42 H42 119.7 . .
C42 C43 H43 119.5 . .
C42 C43 C44 121.0(6) . .
C44 C43 H43 119.5 . .
C43 C44 H44 120.3 . .
C43 C44 C45 119.3(6) . .
C45 C44 H44 120.3 . .
C44 C45 H45 120.3 . .
C46 C45 C44 119.3(6) . .
C46 C45 H45 120.3 . .
C41 C46 H46 119.0 . .
C45 C46 C41 122.1(6) . .
C45 C46 H46 119.0 . .
C52 C51 P2 121.7(5) . .
C52 C51 C56 118.1(6) . .
C56 C51 P2 120.1(5) . .
C51 C52 H52 120.1 . .
C51 C52 C53 119.8(6) . .
C53 C52 H52 120.1 . .
C52 C53 H53 119.4 . .
C54 C53 C52 121.1(7) . .
C54 C53 H53 119.4 . .
C53 C54 H54 120.1 . .
C53 C54 C55 119.9(7) . .
C55 C54 H54 120.1 . .
C54 C55 H55 120.0 . .
C56 C55 C54 120.0(7) . .
C56 C55 H55 120.0 . .
C51 C56 H56 119.4 . .
C55 C56 C51 121.2(7) . .
C55 C56 H56 119.4 . .
C62 C61 P2 117.3(5) . .
C62 C61 C66 119.3(6) . .
C66 C61 P2 123.4(5) . .
C61 C62 H62 119.6 . .
C61 C62 C63 120.7(6) . .
C63 C62 H62 119.6 . .
C62 C63 H63 120.1 . .
C64 C63 C62 119.9(7) . .
C64 C63 H63 120.1 . .
C63 C64 H64 120.5 . .
C65 C64 C63 119.1(7) . .
C65 C64 H64 120.5 . .
C64 C65 H65 119.1 . .
C64 C65 C66 121.7(7) . .
C66 C65 H65 119.1 . .
C61 C66 H66 120.3 . .
C65 C66 C61 119.3(7) . .
C65 C66 H66 120.3 . .
C72 C71 P2 118.8(5) . .
C76 C71 P2 121.6(5) . .
C76 C71 C72 119.4(6) . .
C71 C72 H72 119.9 . .
C71 C72 C73 120.2(7) . .
C73 C72 H72 119.9 . .
C72 C73 H73 119.8 . .
C74 C73 C72 120.4(7) . .
C74 C73 H73 119.8 . .
C73 C74 H74 120.6 . .
C75 C74 C73 118.9(6) . .
C75 C74 H74 120.6 . .
C74 C75 H75 119.4 . .
C74 C75 C76 121.1(7) . .
C76 C75 H75 119.4 . .
C71 C76 C75 120.0(6) . .
C71 C76 H76 120.0 . .
C75 C76 H76 120.0 . .
C2S C1S H1S 120.0 . .
C2S C1S C3S 120.0(8) . 2
C3S C1S H1S 120.0 2 .
C1S C2S H2S 120.2 . .
C1S C2S C3S 119.6(7) . .
C3S C2S H2S 120.2 . .
C1S C3S H3S 119.8 2 .
C2S C3S C1S 120.4(8) . 2
C2S C3S H3S 119.8 . .
C12S C11S H11A 118.6 . .
C12S C11S C16S 122.7(11) . .
C16S C11S H11A 118.6 . .
C11S C12S H12A 120.0 . .
C13S C12S C11S 120.1(10) . .
C13S C12S H12A 120.0 . .
C12S C13S H13A 120.9 . .
C12S C13S C14S 118.3(11) . .
C14S C13S H13A 120.9 . .
C13S C14S H14A 119.0 . .
C13S C14S C15S 122.0(11) . .
C15S C14S H14A 119.0 . .
C14S C15S H15 121.2 . .
C16S C15S C14S 117.6(10) . .
C16S C15S H15 121.2 . .
C11S C16S H16 120.6 . .
C15S C16S C11S 118.9(12) . .
C15S C16S H16 120.6 . .

loop_
_geom_bond_atom_site_label_1
_geom_bond_atom_site_label_2
_geom_bond_distance
_geom_bond_site_symmetry_2
Ru1 Cl1 2.4852(16) .
Ru1 Cl2 2.5154(16) .
Ru1 P1 2.3780(16) .
Ru1 P2 2.4141(16) .
Ru1 C1 2.059(6) .
Ru1 C20 1.827(7) .
Cl2 C4 1.751(7) .
Cl3 C10 1.748(8) .
P1 C21 1.833(7) .
P1 C31 1.840(6) .
P1 C41 1.833(6) .
P2 C51 1.830(6) .
P2 C61 1.829(6) .
P2 C71 1.842(6) .
O1 C20 1.120(8) .
C1 H1 0.9500 .
C1 C2 1.365(9) .
C2 C3 1.485(9) .
C2 C9 1.492(9) .
C3 C4 1.386(9) .
C3 C8 1.417(9) .
C4 C5 1.408(10) .
C5 H5 0.9500 .
C5 C6 1.368(11) .
C6 H6 0.9500 .
C6 C7 1.373(12) .
C7 H7 0.9500 .
C7 C8 1.370(11) .
C8 H8 0.9500 .
C9 C10 1.392(10) .
C9 C14 1.393(10) .
C10 C11 1.375(10) .
C11 H11 0.9500 .
C11 C12 1.381(12) .
C12 H12 0.9500 .
C12 C13 1.379(12) .
C13 H13 0.9500 .
C13 C14 1.391(11) .
C14 H14 0.9500 .
C21 C22 1.373(10) .
C21 C26 1.396(10) .
C22 H22 0.9500 .
C22 C23 1.406(10) .
C23 H23 0.9500 .
C23 C24 1.368(12) .
C24 H24 0.9500 .
C24 C25 1.363(12) .
C25 H25 0.9500 .
C25 C26 1.388(10) .
C26 H26 0.9500 .
C31 C32 1.398(9) .
C31 C36 1.394(9) .
C32 H32 0.9500 .
C32 C33 1.381(10) .
C33 H33 0.9500 .
C33 C34 1.388(11) .
C34 H34 0.9500 .
C34 C35 1.388(11) .
C35 H35 0.9500 .
C35 C36 1.396(10) .
C36 H36 0.9500 .
C41 C42 1.401(8) .
C41 C46 1.397(9) .
C42 H42 0.9500 .
C42 C43 1.372(10) .
C43 H43 0.9500 .
C43 C44 1.382(10) .
C44 H44 0.9500 .
C44 C45 1.401(10) .
C45 H45 0.9500 .
C45 C46 1.370(9) .
C46 H46 0.9500 .
C51 C52 1.392(9) .
C51 C56 1.407(9) .
C52 H52 0.9500 .
C52 C53 1.407(11) .
C53 H53 0.9500 .
C53 C54 1.353(11) .
C54 H54 0.9500 .
C54 C55 1.392(11) .
C55 H55 0.9500 .
C55 C56 1.374(10) .
C56 H56 0.9500 .
C61 C62 1.382(9) .
C61 C66 1.405(9) .
C62 H62 0.9500 .
C62 C63 1.396(9) .
C63 H63 0.9500 .
C63 C64 1.390(10) .
C64 H64 0.9500 .
C64 C65 1.379(11) .
C65 H65 0.9500 .
C65 C66 1.382(10) .
C66 H66 0.9500 .
C71 C72 1.383(9) .
C71 C76 1.379(9) .
C72 H72 0.9500 .
C72 C73 1.393(10) .
C73 H73 0.9500 .
C73 C74 1.383(11) .
C74 H74 0.9500 .
C74 C75 1.375(10) .
C75 H75 0.9500 .
C75 C76 1.386(10) .
C76 H76 0.9500 .
C1S H1S 0.9500 .
C1S C2S 1.369(11) .
C1S C3S 1.388(11) 2
C2S H2S 0.9500 .
C2S C3S 1.376(12) .
C3S C1S 1.388(11) 2
C3S H3S 0.9500 .
C11S H11A 0.9500 .
C11S C12S 1.362(11) .
C11S C16S 1.363(12) .
C12S H12A 0.9500 .
C12S C13S 1.305(11) .
C13S H13A 0.9500 .
C13S C14S 1.378(11) .
C14S H14A 0.9500 .
C14S C15S 1.405(11) .
C15S H15 0.9500 .
C15S C16S 1.327(11) .
C16S H16 0.9500 .
